data_4060249
_journal_name_full Organometallics
_journal_paper_doi 10.1021/om0342309
_journal_year 2004
_chemical_formula_moiety 'C34 H28 N2 O6 P2 Pd'
_chemical_formula_sum 'C34 H28 N2 O6 P2 Pd'
_chemical_formula_weight 728.92
_space_group_IT_number 14
_symmetry_cell_setting monoclinic
_symmetry_space_group_name_Hall '-P 2yn'
_symmetry_space_group_name_H-M 'P 1 21/n 1'
_atom_sites_solution_hydrogens geom
_atom_sites_solution_primary direct
_atom_sites_solution_secondary difmap
_cell_angle_alpha 90.00
_cell_angle_beta 101.7260(10)
_cell_angle_gamma 90.00
_cell_formula_units_Z 8
_cell_length_a 9.3946(3)
_cell_length_b 34.3472(9)
_cell_length_c 19.4549(5)
_cell_measurement_reflns_used 999
_cell_measurement_temperature 173(2)
_cell_measurement_theta_max 25
_cell_measurement_theta_min 2
_cell_volume 6146.7(3)
_diffrn_ambient_temperature 173(2)
_diffrn_detector_area_resol_mean n/a
_diffrn_measurement_device_type 'Bruker CCD-1000 area detector'
_diffrn_measurement_method '0.25 degree omega scans'
_diffrn_radiation_monochromator graphite
_diffrn_radiation_source 'fine-focus sealed tube'
_diffrn_radiation_type MoK\a
_diffrn_radiation_wavelength 0.71073
_diffrn_reflns_av_R_equivalents 0.0000
_diffrn_reflns_av_sigmaI/netI 0.0289
_diffrn_reflns_limit_h_max 11
_diffrn_reflns_limit_h_min -11
_diffrn_reflns_limit_k_max 42
_diffrn_reflns_limit_k_min 0
_diffrn_reflns_limit_l_max 24
_diffrn_reflns_limit_l_min 0
_diffrn_reflns_number 12541
_diffrn_reflns_theta_max 26.36
_diffrn_reflns_theta_min 1.22
_diffrn_standards_decay_% <1
_diffrn_standards_interval_count n/a
_diffrn_standards_interval_time n/a
_diffrn_standards_number n/a
_exptl_absorpt_coefficient_mu 0.758
_exptl_absorpt_correction_T_max 0.8757
_exptl_absorpt_correction_T_min 0.7616
_exptl_absorpt_correction_type multi-scan
_exptl_absorpt_process_details
;
multi-scan with SADABS  (Bruker-AXS, 2003)
;
_exptl_crystal_colour colorless
_exptl_crystal_density_diffrn 1.575
_exptl_crystal_density_meas 0
_exptl_crystal_density_method none
_exptl_crystal_description block
_exptl_crystal_F_000 2960
_exptl_crystal_size_max 0.38
_exptl_crystal_size_mid 0.26
_exptl_crystal_size_min 0.18
_refine_ls_extinction_coef ?
_refine_ls_extinction_method none
_refine_ls_goodness_of_fit_ref 1.063
_refine_ls_hydrogen_treatment constr
_refine_ls_matrix_type full
_refine_ls_number_parameters 811
_refine_ls_number_reflns 12541
_refine_ls_number_restraints 0
_refine_ls_restrained_S_all 1.063
_refine_ls_R_factor_all 0.0395
_refine_ls_R_factor_gt 0.0322
_refine_ls_shift/su_max 0.009
_refine_ls_shift/su_mean 0.000
_refine_ls_structure_factor_coef Fsqd
_refine_ls_weighting_details 'calc w=1/[\s^2^(Fo^2^)+(0.0239P)^2^+6.3022P] where P=(Fo^2^+2Fc^2^)/3'
_refine_ls_weighting_scheme calc
_refine_ls_wR_factor_gt 0.0700
_refine_ls_wR_factor_ref 0.0728
_reflns_number_gt 11011
_reflns_number_total 12541
_reflns_threshold_expression >2sigma(I)
_cod_depositor_comments
;
The following automatic conversions were performed:
'_symmetry_cell_setting' value 'Monoclinic' changed to 'monoclinic'
according to '/home/saulius/struct/CIF-dictionaries/cif_core.dic'
dictionary named 'cif_core.dic' version 2.4.1 from 2010-06-29.

Automatic conversion script
Id: cif_fix_enum 1527 2010-12-29 10:47:43Z saulius 
;
_cod_original_sg_symbol_H-M P2(1)/n
_cod_database_code 4060249

loop_
_symmetry_equiv_pos_as_xyz
'x, y, z'
'-x+1/2, y+1/2, -z+1/2'
'-x, -y, -z'
'x-1/2, -y-1/2, z-1/2'

loop_
_atom_site_label
_atom_site_type_symbol
_atom_site_fract_x
_atom_site_fract_y
_atom_site_fract_z
_atom_site_U_iso_or_equiv
_atom_site_adp_type
_atom_site_occupancy
_atom_site_symmetry_multiplicity
_atom_site_calc_flag
_atom_site_refinement_flags
_atom_site_disorder_assembly
_atom_site_disorder_group
Pd1 Pd 0.89075(2) 0.827564(5) 0.760493(9) 0.02361(5) Uani 1 1 d . . .
Pd2 Pd 0.96563(2) 1.017764(5) 0.249265(9) 0.02297(5) Uani 1 1 d . . .
P1 P 1.02969(6) 0.786163(18) 0.83389(3) 0.02281(13) Uani 1 1 d . . .
P2 P 0.89183(7) 0.786973(19) 0.67005(3) 0.02542(13) Uani 1 1 d . . .
P1A P 1.09297(7) 0.977808(18) 0.32973(3) 0.02354(13) Uani 1 1 d . . .
P2A P 0.95195(7) 0.972463(18) 0.16457(3) 0.02439(13) Uani 1 1 d . . .
O1 O 1.17869(18) 0.79960(5) 0.86358(9) 0.0303(4) Uani 1 1 d . . .
O2 O 1.02800(18) 0.74194(5) 0.80621(8) 0.0251(4) Uani 1 1 d . . .
O3 O 0.94718(18) 0.78194(5) 0.89972(8) 0.0272(4) Uani 1 1 d . . .
O4 O 0.8459(2) 0.80547(5) 0.60019(9) 0.0342(4) Uani 1 1 d . . .
O5 O 1.04426(18) 0.76403(5) 0.67428(9) 0.0294(4) Uani 1 1 d . . .
O6 O 0.79311(18) 0.74975(5) 0.67998(9) 0.0278(4) Uani 1 1 d . . .
O1A O 1.24466(18) 0.98977(5) 0.35756(9) 0.0309(4) Uani 1 1 d . . .
O2A O 1.08375(18) 0.93152(5) 0.31340(8) 0.0261(4) Uani 1 1 d . . .
O3A O 1.01057(18) 0.98082(5) 0.39613(8) 0.0266(4) Uani 1 1 d . . .
O4A O 0.8953(2) 0.98558(5) 0.09133(9) 0.0351(4) Uani 1 1 d . . .
O5A O 1.10578(18) 0.94994(5) 0.16949(9) 0.0272(4) Uani 1 1 d . . .
O6A O 0.85890(18) 0.93699(5) 0.18643(9) 0.0268(4) Uani 1 1 d . . .
N1 N 0.8951(2) 0.87105(6) 0.84145(11) 0.0274(4) Uani 1 1 d . . .
N2 N 0.7454(2) 0.87207(6) 0.70836(11) 0.0273(4) Uani 1 1 d . . .
N1A N 0.9813(2) 1.06370(6) 0.32555(11) 0.0274(4) Uani 1 1 d . . .
N2A N 0.8301(2) 1.06232(6) 0.19298(11) 0.0283(5) Uani 1 1 d . . .
C1 C 0.9751(3) 0.87021(8) 0.90707(14) 0.0348(6) Uani 1 1 d . . .
H1 H 1.0463 0.8504 0.9189 0.042 Uiso 1 1 calc R . .
C2 C 0.9588(3) 0.89675(8) 0.95825(15) 0.0388(7) Uani 1 1 d . . .
H2 H 1.0164 0.8948 1.0043 0.047 Uiso 1 1 calc R . .
C3 C 0.8586(3) 0.92598(8) 0.94168(15) 0.0426(7) Uani 1 1 d . . .
H3 H 0.8442 0.9444 0.9761 0.051 Uiso 1 1 calc R . .
C4 C 0.7782(3) 0.92808(8) 0.87334(15) 0.0409(7) Uani 1 1 d . . .
H4 H 0.7093 0.9484 0.8603 0.049 Uiso 1 1 calc R . .
C5 C 0.7988(3) 0.90053(7) 0.82437(14) 0.0297(5) Uani 1 1 d . . .
C6 C 0.7189(3) 0.90166(7) 0.75011(14) 0.0305(6) Uani 1 1 d . . .
C7 C 0.6259(3) 0.93190(8) 0.72408(16) 0.0434(7) Uani 1 1 d . . .
H7 H 0.6096 0.9524 0.7543 0.052 Uiso 1 1 calc R . .
C8 C 0.5569(4) 0.93226(9) 0.65441(17) 0.0488(8) Uani 1 1 d . . .
H8 H 0.4933 0.9529 0.6360 0.059 Uiso 1 1 calc R . .
C9 C 0.5823(3) 0.90201(9) 0.61228(16) 0.0428(7) Uani 1 1 d . . .
H9 H 0.5357 0.9014 0.5641 0.051 Uiso 1 1 calc R . .
C10 C 0.6764(3) 0.87248(8) 0.64065(14) 0.0346(6) Uani 1 1 d . . .
H10 H 0.6928 0.8516 0.6111 0.041 Uiso 1 1 calc R . .
C11 C 1.1311(2) 0.71410(7) 0.83507(12) 0.0235(5) Uani 1 1 d . . .
C12 C 1.1859(3) 0.69099(8) 0.78822(13) 0.0300(5) Uani 1 1 d . . .
H12 H 1.1571 0.6952 0.7391 0.036 Uiso 1 1 calc R . .
C13 C 1.2833(3) 0.66173(8) 0.81410(15) 0.0402(7) Uani 1 1 d . . .
H13 H 1.3215 0.6456 0.7826 0.048 Uiso 1 1 calc R . .
C14 C 1.3255(3) 0.65586(9) 0.88605(15) 0.0415(7) Uani 1 1 d . . .
H14 H 1.3926 0.6358 0.9036 0.050 Uiso 1 1 calc R . .
C15 C 1.2698(3) 0.67922(8) 0.93211(14) 0.0336(6) Uani 1 1 d . . .
H15 H 1.2991 0.6752 0.9813 0.040 Uiso 1 1 calc R . .
C16 C 1.1716(3) 0.70842(7) 0.90698(12) 0.0270(5) Uani 1 1 d . . .
H16 H 1.1325 0.7244 0.9385 0.032 Uiso 1 1 calc R . .
C17 C 0.7980(3) 0.77416(8) 0.89029(13) 0.0315(6) Uani 1 1 d . . .
C18 C 0.7333(4) 0.74409(12) 0.85038(17) 0.0610(10) Uani 1 1 d . . .
H18 H 0.7878 0.7278 0.8259 0.073 Uiso 1 1 calc R . .
C19 C 0.5851(4) 0.73769(17) 0.8461(2) 0.0922(17) Uani 1 1 d . . .
H19 H 0.5380 0.7173 0.8172 0.111 Uiso 1 1 calc R . .
C20 C 0.5076(4) 0.75991(18) 0.8823(2) 0.0890(18) Uani 1 1 d . . .
H20 H 0.4070 0.7550 0.8793 0.107 Uiso 1 1 calc R . .
C21 C 0.5748(5) 0.78960(13) 0.9232(3) 0.0882(17) Uani 1 1 d . . .
H21 H 0.5208 0.8050 0.9495 0.106 Uiso 1 1 calc R . .
C22 C 0.7206(4) 0.79744(10) 0.9268(2) 0.0643(11) Uani 1 1 d . . .
H22 H 0.7664 0.8186 0.9542 0.077 Uiso 1 1 calc R . .
C23 C 1.1629(3) 0.77469(7) 0.64649(13) 0.0266(5) Uani 1 1 d . . .
C24 C 1.1526(3) 0.77778(7) 0.57461(14) 0.0317(6) Uani 1 1 d . . .
H24 H 1.0614 0.7752 0.5432 0.038 Uiso 1 1 calc R . .
C25 C 1.2788(4) 0.78466(8) 0.54949(16) 0.0420(7) Uani 1 1 d . . .
H25 H 1.2739 0.7868 0.5004 0.050 Uiso 1 1 calc R . .
C26 C 1.4108(4) 0.78845(9) 0.59533(18) 0.0489(8) Uani 1 1 d . . .
H26 H 1.4964 0.7931 0.5776 0.059 Uiso 1 1 calc R . .
C27 C 1.4194(3) 0.78556(9) 0.66681(17) 0.0452(7) Uani 1 1 d . . .
H27 H 1.5107 0.7881 0.6981 0.054 Uiso 1 1 calc R . .
C28 C 1.2950(3) 0.77891(8) 0.69286(14) 0.0333(6) Uani 1 1 d . . .
H28 H 1.3001 0.7773 0.7420 0.040 Uiso 1 1 calc R . .
C29 C 0.7967(3) 0.71526(7) 0.64132(13) 0.0277(5) Uani 1 1 d . . .
C30 C 0.7701(3) 0.71536(8) 0.56891(14) 0.0357(6) Uani 1 1 d . . .
H30 H 0.7513 0.7391 0.5437 0.043 Uiso 1 1 calc R . .
C31 C 0.7713(3) 0.68044(9) 0.53353(14) 0.0401(7) Uani 1 1 d . . .
H31 H 0.7551 0.6802 0.4837 0.048 Uiso 1 1 calc R . .
C32 C 0.7960(3) 0.64574(9) 0.57041(15) 0.0413(7) Uani 1 1 d . . .
H32 H 0.7937 0.6217 0.5459 0.050 Uiso 1 1 calc R . .
C33 C 0.8239(3) 0.64617(8) 0.64301(15) 0.0400(7) Uani 1 1 d . . .
H33 H 0.8431 0.6225 0.6684 0.048 Uiso 1 1 calc R . .
C34 C 0.8240(3) 0.68111(8) 0.67902(14) 0.0335(6) Uani 1 1 d . . .
H34 H 0.8426 0.6815 0.7289 0.040 Uiso 1 1 calc R . .
C1A C 1.0703(3) 1.06506(7) 0.38896(14) 0.0318(6) Uani 1 1 d . . .
H1A H 1.1409 1.0451 0.4013 0.038 Uiso 1 1 calc R . .
C2A C 1.0635(3) 1.09433(8) 0.43713(15) 0.0353(6) Uani 1 1 d . . .
H2A H 1.1276 1.0942 0.4817 0.042 Uiso 1 1 calc R . .
C3A C 0.9630(3) 1.12348(8) 0.41955(15) 0.0375(6) Uani 1 1 d . . .
H3A H 0.9554 1.1437 0.4519 0.045 Uiso 1 1 calc R . .
C4A C 0.8729(3) 1.12289(8) 0.35384(16) 0.0375(6) Uani 1 1 d . . .
H4A H 0.8028 1.1429 0.3406 0.045 Uiso 1 1 calc R . .
C5A C 0.8848(3) 1.09302(7) 0.30709(14) 0.0304(6) Uani 1 1 d . . .
C6A C 0.7990(3) 1.09180(7) 0.23406(14) 0.0319(6) Uani 1 1 d . . .
C7A C 0.6960(4) 1.11985(9) 0.20808(17) 0.0473(8) Uani 1 1 d . . .
H7A H 0.6760 1.1404 0.2374 0.057 Uiso 1 1 calc R . .
C8A C 0.6225(4) 1.11751(9) 0.13884(18) 0.0561(9) Uani 1 1 d . . .
H8A H 0.5503 1.1362 0.1204 0.067 Uiso 1 1 calc R . .
C9A C 0.6550(4) 1.08797(9) 0.09707(16) 0.0467(8) Uani 1 1 d . . .
H9A H 0.6062 1.0860 0.0494 0.056 Uiso 1 1 calc R . .
C10A C 0.7598(3) 1.06116(8) 0.12575(14) 0.0356(6) Uani 1 1 d . . .
H10A H 0.7833 1.0410 0.0965 0.043 Uiso 1 1 calc R . .
C11A C 1.1852(3) 0.90704(7) 0.35565(12) 0.0247(5) Uani 1 1 d . . .
C12A C 1.2855(3) 0.88822(7) 0.32448(14) 0.0310(6) Uani 1 1 d . . .
H12A H 1.2855 0.8921 0.2761 0.037 Uiso 1 1 calc R . .
C13A C 1.3862(3) 0.86366(8) 0.36463(14) 0.0342(6) Uani 1 1 d . . .
H13A H 1.4560 0.8508 0.3436 0.041 Uiso 1 1 calc R . .
C14A C 1.3865(3) 0.85770(8) 0.43440(15) 0.0362(6) Uani 1 1 d . . .
H14A H 1.4556 0.8407 0.4615 0.043 Uiso 1 1 calc R . .
C15A C 1.2851(3) 0.87667(8) 0.46497(14) 0.0372(6) Uani 1 1 d . . .
H15A H 1.2853 0.8726 0.5133 0.045 Uiso 1 1 calc R . .
C16A C 1.1841(3) 0.90140(8) 0.42638(13) 0.0307(6) Uani 1 1 d . . .
H16A H 1.1148 0.9144 0.4477 0.037 Uiso 1 1 calc R . .
C17A C 0.8642(3) 0.97418(7) 0.39556(13) 0.0268(5) Uani 1 1 d . . .
C18A C 0.7792(3) 0.94877(8) 0.34988(14) 0.0331(6) Uani 1 1 d . . .
H18A H 0.8172 0.9361 0.3141 0.040 Uiso 1 1 calc R . .
C19A C 0.6373(3) 0.94197(9) 0.35698(15) 0.0412(7) Uani 1 1 d . . .
H19A H 0.5779 0.9246 0.3256 0.049 Uiso 1 1 calc R . .
C20A C 0.5810(3) 0.96014(10) 0.40893(16) 0.0445(7) Uani 1 1 d . . .
H20A H 0.4839 0.9551 0.4135 0.053 Uiso 1 1 calc R . .
C21A C 0.6671(3) 0.98573(9) 0.45437(16) 0.0441(7) Uani 1 1 d . . .
H21A H 0.6293 0.9982 0.4904 0.053 Uiso 1 1 calc R . .
C22A C 0.8085(3) 0.99308(8) 0.44735(14) 0.0361(6) Uani 1 1 d . . .
H22A H 0.8671 1.0110 0.4779 0.043 Uiso 1 1 calc R . .
C23A C 1.2272(3) 0.96444(7) 0.14723(13) 0.0261(5) Uani 1 1 d . . .
C24A C 1.3547(3) 0.96760(7) 0.19753(13) 0.0288(5) Uani 1 1 d . . .
H24A H 1.3546 0.9627 0.2456 0.035 Uiso 1 1 calc R . .
C25A C 1.4824(3) 0.97792(8) 0.17675(15) 0.0362(6) Uani 1 1 d . . .
H25A H 1.5707 0.9796 0.2106 0.043 Uiso 1 1 calc R . .
C26A C 1.4814(3) 0.98586(8) 0.10667(16) 0.0405(7) Uani 1 1 d . . .
H26A H 1.5690 0.9927 0.0924 0.049 Uiso 1 1 calc R . .
C27A C 1.3522(3) 0.98377(8) 0.05761(15) 0.0399(7) Uani 1 1 d . . .
H27A H 1.3512 0.9899 0.0099 0.048 Uiso 1 1 calc R . .
C28A C 1.2240(3) 0.97275(8) 0.07735(13) 0.0314(6) Uani 1 1 d . . .
H28A H 1.1357 0.9710 0.0435 0.038 Uiso 1 1 calc R . .
C29A C 0.8417(3) 0.90000(7) 0.15476(13) 0.0272(5) Uani 1 1 d . . .
C30A C 0.7059(3) 0.88943(10) 0.1204(2) 0.0583(10) Uani 1 1 d . . .
H30A H 0.6281 0.9076 0.1136 0.070 Uiso 1 1 calc R . .
C31A C 0.6836(4) 0.85158(11) 0.0954(3) 0.0848(15) Uani 1 1 d . . .
H31A H 0.5895 0.8438 0.0713 0.102 Uiso 1 1 calc R . .
C32A C 0.7954(4) 0.82529(9) 0.1050(2) 0.0593(10) Uani 1 1 d . . .
H32A H 0.7789 0.7994 0.0879 0.071 Uiso 1 1 calc R . .
C33A C 0.9296(3) 0.83637(8) 0.13912(18) 0.0456(7) Uani 1 1 d . . .
H33A H 1.0077 0.8183 0.1450 0.055 Uiso 1 1 calc R . .
C34A C 0.9539(3) 0.87368(8) 0.16538(15) 0.0374(6) Uani 1 1 d . . .
H34A H 1.0475 0.8810 0.1906 0.045 Uiso 1 1 calc R . .

loop_
_atom_site_aniso_label
_atom_site_aniso_U_11
_atom_site_aniso_U_22
_atom_site_aniso_U_33
_atom_site_aniso_U_23
_atom_site_aniso_U_13
_atom_site_aniso_U_12
Pd1 0.02344(9) 0.02049(9) 0.02579(10) 0.00081(7) 0.00240(7) 0.00030(7)
Pd2 0.02481(10) 0.01822(9) 0.02557(10) -0.00118(7) 0.00439(7) 0.00115(7)
P1 0.0213(3) 0.0218(3) 0.0247(3) -0.0006(2) 0.0031(2) 0.0006(2)
P2 0.0270(3) 0.0252(3) 0.0234(3) 0.0022(2) 0.0034(2) -0.0005(3)
P1A 0.0233(3) 0.0211(3) 0.0256(3) -0.0020(2) 0.0034(2) 0.0011(2)
P2A 0.0256(3) 0.0237(3) 0.0240(3) -0.0016(2) 0.0053(2) 0.0011(2)
O1 0.0232(9) 0.0295(10) 0.0366(10) -0.0021(8) 0.0019(7) -0.0021(7)
O2 0.0271(9) 0.0217(9) 0.0244(8) -0.0025(7) 0.0001(7) 0.0022(7)
O3 0.0243(9) 0.0318(9) 0.0249(9) -0.0009(7) 0.0039(7) 0.0017(7)
O4 0.0430(11) 0.0333(10) 0.0248(9) 0.0046(8) 0.0035(8) 0.0043(8)
O5 0.0294(9) 0.0297(9) 0.0312(9) 0.0055(7) 0.0110(7) 0.0023(7)
O6 0.0283(9) 0.0270(9) 0.0281(9) -0.0017(7) 0.0053(7) -0.0040(7)
O1A 0.0245(9) 0.0274(9) 0.0400(10) -0.0018(8) 0.0047(8) 0.0001(7)
O2A 0.0290(9) 0.0212(8) 0.0263(9) -0.0029(7) 0.0011(7) 0.0027(7)
O3A 0.0245(9) 0.0297(9) 0.0251(8) -0.0049(7) 0.0037(7) 0.0001(7)
O4A 0.0435(11) 0.0358(10) 0.0252(9) -0.0009(8) 0.0049(8) 0.0081(8)
O5A 0.0254(9) 0.0251(9) 0.0334(9) 0.0018(7) 0.0115(7) 0.0009(7)
O6A 0.0255(9) 0.0267(9) 0.0295(9) -0.0074(7) 0.0088(7) -0.0020(7)
N1 0.0260(11) 0.0220(10) 0.0323(11) -0.0013(9) 0.0018(9) -0.0004(8)
N2 0.0263(11) 0.0226(10) 0.0313(11) 0.0025(9) 0.0018(9) -0.0023(8)
N1A 0.0280(11) 0.0200(10) 0.0349(11) -0.0031(9) 0.0080(9) -0.0017(8)
N2A 0.0295(11) 0.0206(10) 0.0350(12) 0.0036(9) 0.0070(9) -0.0007(9)
C1 0.0354(15) 0.0251(13) 0.0394(15) -0.0029(11) -0.0034(12) 0.0027(11)
C2 0.0471(17) 0.0302(15) 0.0344(15) -0.0048(12) -0.0024(13) -0.0002(12)
C3 0.0526(18) 0.0335(15) 0.0400(16) -0.0093(13) 0.0052(14) 0.0053(13)
C4 0.0449(17) 0.0316(15) 0.0442(16) -0.0044(13) 0.0041(13) 0.0102(13)
C5 0.0291(13) 0.0217(12) 0.0368(14) 0.0002(11) 0.0038(11) 0.0002(10)
C6 0.0305(13) 0.0239(13) 0.0355(14) 0.0032(11) 0.0025(11) -0.0001(10)
C7 0.0502(18) 0.0268(14) 0.0484(17) -0.0011(13) -0.0014(14) 0.0109(13)
C8 0.0489(19) 0.0357(17) 0.0541(19) 0.0077(14) -0.0074(15) 0.0133(14)
C9 0.0414(17) 0.0414(17) 0.0391(16) 0.0049(13) -0.0069(13) 0.0034(13)
C10 0.0369(15) 0.0296(14) 0.0338(14) 0.0012(11) -0.0010(11) 0.0003(11)
C11 0.0220(11) 0.0207(12) 0.0268(12) 0.0002(9) 0.0028(9) -0.0008(9)
C12 0.0356(14) 0.0313(14) 0.0235(12) 0.0010(10) 0.0071(10) 0.0022(11)
C13 0.0469(17) 0.0363(16) 0.0389(16) -0.0042(12) 0.0126(13) 0.0110(13)
C14 0.0450(17) 0.0351(16) 0.0410(16) 0.0042(13) 0.0010(13) 0.0147(13)
C15 0.0385(15) 0.0335(14) 0.0256(13) 0.0026(11) -0.0011(11) 0.0030(12)
C16 0.0314(13) 0.0255(13) 0.0240(12) -0.0020(10) 0.0052(10) -0.0012(10)
C17 0.0260(13) 0.0404(15) 0.0291(13) 0.0146(11) 0.0079(11) 0.0056(11)
C18 0.0392(18) 0.100(3) 0.0463(19) -0.0222(19) 0.0158(15) -0.0273(19)
C19 0.050(2) 0.177(5) 0.049(2) -0.010(3) 0.0091(19) -0.057(3)
C20 0.0267(18) 0.166(5) 0.074(3) 0.067(3) 0.0112(19) 0.005(3)
C21 0.061(3) 0.074(3) 0.150(5) 0.068(3) 0.068(3) 0.042(2)
C22 0.061(2) 0.0377(18) 0.111(3) 0.0222(19) 0.056(2) 0.0138(16)
C23 0.0324(13) 0.0157(11) 0.0341(13) 0.0006(10) 0.0127(11) 0.0008(10)
C24 0.0447(16) 0.0212(12) 0.0308(13) -0.0020(10) 0.0117(12) 0.0011(11)
C25 0.064(2) 0.0283(14) 0.0416(16) 0.0049(12) 0.0302(15) 0.0038(14)
C26 0.0464(18) 0.0392(17) 0.070(2) 0.0087(16) 0.0335(17) -0.0006(14)
C27 0.0334(15) 0.0416(17) 0.061(2) 0.0091(15) 0.0100(14) -0.0018(13)
C28 0.0350(14) 0.0292(14) 0.0355(14) 0.0028(11) 0.0066(11) 0.0003(11)
C29 0.0249(12) 0.0288(13) 0.0280(13) -0.0022(10) 0.0017(10) -0.0061(10)
C30 0.0386(15) 0.0374(15) 0.0275(13) 0.0029(11) -0.0015(11) -0.0071(12)
C31 0.0384(16) 0.0537(19) 0.0259(13) -0.0086(13) 0.0014(12) -0.0102(13)
C32 0.0439(17) 0.0374(16) 0.0440(17) -0.0151(13) 0.0128(13) -0.0103(13)
C33 0.0505(18) 0.0295(15) 0.0420(16) 0.0000(12) 0.0138(14) -0.0059(13)
C34 0.0415(15) 0.0309(14) 0.0279(13) 0.0024(11) 0.0063(11) -0.0038(12)
C1A 0.0337(14) 0.0253(13) 0.0359(14) -0.0060(11) 0.0059(11) -0.0035(11)
C2A 0.0410(16) 0.0280(14) 0.0372(15) -0.0080(11) 0.0090(12) -0.0084(12)
C3A 0.0440(16) 0.0259(14) 0.0465(17) -0.0114(12) 0.0186(13) -0.0068(12)
C4A 0.0407(16) 0.0225(13) 0.0520(18) -0.0027(12) 0.0157(13) 0.0037(11)
C5A 0.0331(14) 0.0198(12) 0.0403(15) -0.0003(11) 0.0120(12) -0.0006(10)
C6A 0.0353(15) 0.0210(12) 0.0404(15) 0.0032(11) 0.0104(12) 0.0009(11)
C7A 0.058(2) 0.0283(15) 0.0531(19) 0.0027(13) 0.0045(15) 0.0134(14)
C8A 0.064(2) 0.0372(18) 0.062(2) 0.0130(16) 0.0005(17) 0.0212(16)
C9A 0.056(2) 0.0383(17) 0.0411(17) 0.0132(14) -0.0023(14) 0.0078(14)
C10A 0.0412(16) 0.0276(14) 0.0372(15) 0.0052(11) 0.0062(12) 0.0003(12)
C11A 0.0245(12) 0.0210(12) 0.0277(12) 0.0005(10) 0.0031(10) -0.0010(9)
C12A 0.0369(14) 0.0293(13) 0.0280(13) -0.0010(11) 0.0096(11) 0.0040(11)
C13A 0.0334(14) 0.0305(14) 0.0406(15) -0.0001(12) 0.0116(12) 0.0076(11)
C14A 0.0333(14) 0.0325(15) 0.0414(15) 0.0093(12) 0.0041(12) 0.0086(12)
C15A 0.0386(15) 0.0432(16) 0.0309(14) 0.0071(12) 0.0092(12) 0.0012(13)
C16A 0.0276(13) 0.0311(14) 0.0350(14) 0.0009(11) 0.0104(11) 0.0030(11)
C17A 0.0253(12) 0.0291(13) 0.0259(12) 0.0040(10) 0.0046(10) 0.0050(10)
C18A 0.0332(14) 0.0362(15) 0.0304(14) -0.0039(11) 0.0073(11) -0.0052(12)
C19A 0.0306(15) 0.0513(18) 0.0401(16) -0.0025(14) 0.0035(12) -0.0080(13)
C20A 0.0249(14) 0.064(2) 0.0454(17) 0.0095(15) 0.0082(12) 0.0047(13)
C21A 0.0306(15) 0.059(2) 0.0442(17) -0.0026(15) 0.0119(13) 0.0162(14)
C22A 0.0339(15) 0.0410(16) 0.0326(14) -0.0065(12) 0.0046(11) 0.0083(12)
C23A 0.0300(13) 0.0186(12) 0.0327(13) -0.0024(10) 0.0136(11) -0.0005(10)
C24A 0.0325(13) 0.0260(13) 0.0298(13) 0.0006(10) 0.0104(11) 0.0012(11)
C25A 0.0295(14) 0.0364(15) 0.0431(16) 0.0023(12) 0.0081(12) -0.0026(12)
C26A 0.0378(16) 0.0426(17) 0.0469(17) 0.0000(13) 0.0218(13) -0.0066(13)
C27A 0.0515(18) 0.0415(16) 0.0317(14) -0.0033(12) 0.0201(13) -0.0076(14)
C28A 0.0365(14) 0.0305(14) 0.0279(13) -0.0065(11) 0.0085(11) -0.0040(11)
C29A 0.0281(13) 0.0233(12) 0.0317(13) -0.0031(10) 0.0096(10) -0.0041(10)
C30A 0.0278(15) 0.0424(18) 0.099(3) -0.0311(19) -0.0005(16) 0.0016(13)
C31A 0.0343(19) 0.055(2) 0.156(4) -0.053(3) -0.002(2) -0.0095(16)
C32A 0.054(2) 0.0305(16) 0.097(3) -0.0235(18) 0.023(2) -0.0121(15)
C33A 0.0444(18) 0.0290(15) 0.065(2) -0.0046(14) 0.0155(15) 0.0031(13)
C34A 0.0324(14) 0.0309(14) 0.0469(16) -0.0033(12) 0.0035(12) -0.0007(11)
